data_4304155
loop_
_publ_author_name
'Yun-Sheng Ma'
'Yi-Zhi Li'
'You Song'
'Li-Min Zheng'

_publ_section_title
;
Tetranuclear Clusters Containing a CrIII-Doped MnIII4O2 Core: Syntheses,
Structures, and Magnetic Properties
;
_journal_name_full 'Inorganic Chemistry'
_journal_page_first 4536
_journal_page_last 4544
_journal_paper_doi 10.1021/ic701626k
_journal_volume 47
_journal_year 2008
_chemical_formula_moiety ' C40 H50 Cr Mn3 N4 O16 P2, 5(H2 O), H2 O, H2 O'
_chemical_formula_sum 'C40 H64 Cr Mn3 N4 O23 P2'
_chemical_formula_weight 1247.71
_chemical_name_systematic
; 
 ? 
;
_space_group_IT_number 2
_symmetry_cell_setting triclinic
_symmetry_space_group_name_Hall '-P 1'
_symmetry_space_group_name_H-M 'P -1'
_atom_sites_solution_hydrogens geom
_atom_sites_solution_primary direct
_atom_sites_solution_secondary difmap
_audit_creation_method SHELXL-97
_cell_angle_alpha 100.85(3)
_cell_angle_beta 99.55(3)
_cell_angle_gamma 116.71(3)
_cell_formula_units_Z 1
_cell_length_a 11.302(2)
_cell_length_b 11.759(2)
_cell_length_c 12.199(2)
_cell_measurement_temperature 291(2)
_cell_volume 1363.1(7)
_computing_cell_refinement SMART
_computing_data_collection 'SMART (Bruker, 2000)'
_computing_data_reduction 'SAINT (Bruker, 2000)'
_computing_molecular_graphics SHELXTL
_computing_publication_material SHELXTL
_computing_structure_refinement SHELXTL
_computing_structure_solution 'SHELXTL (Bruker, 2000)'
_diffrn_ambient_temperature 291(2)
_diffrn_measured_fraction_theta_full 1.000
_diffrn_measured_fraction_theta_max 1.000
_diffrn_radiation_monochromator graphite
_diffrn_radiation_source 'fine-focus sealed tube'
_diffrn_radiation_type MoK\a
_diffrn_radiation_wavelength 0.71073
_diffrn_reflns_av_R_equivalents 0.0302
_diffrn_reflns_av_sigmaI/netI 0.0399
_diffrn_reflns_limit_h_max 13
_diffrn_reflns_limit_h_min -13
_diffrn_reflns_limit_k_max 14
_diffrn_reflns_limit_k_min -14
_diffrn_reflns_limit_l_max 15
_diffrn_reflns_limit_l_min -14
_diffrn_reflns_number 12695
_diffrn_reflns_theta_full 26.00
_diffrn_reflns_theta_max 26.00
_diffrn_reflns_theta_min 1.77
_exptl_absorpt_coefficient_mu 1.011
_exptl_absorpt_correction_T_max 0.81
_exptl_absorpt_correction_T_min 0.75
_exptl_absorpt_correction_type multi-scan
_exptl_absorpt_process_details 'SADABS(Bruker, 2000)'
_exptl_crystal_density_diffrn 1.520
_exptl_crystal_density_method 'not measured'
_exptl_crystal_F_000 645
_exptl_crystal_size_max 0.30
_exptl_crystal_size_mid 0.24
_exptl_crystal_size_min 0.22
_refine_diff_density_max 0.305
_refine_diff_density_min -0.510
_refine_diff_density_rms 0.071
_refine_ls_extinction_method none
_refine_ls_goodness_of_fit_ref 1.009
_refine_ls_hydrogen_treatment constr
_refine_ls_matrix_type full
_refine_ls_number_parameters 337
_refine_ls_number_reflns 5342
_refine_ls_number_restraints 0
_refine_ls_restrained_S_all 1.009
_refine_ls_R_factor_all 0.0668
_refine_ls_R_factor_gt 0.0547
_refine_ls_shift/su_max 0.000
_refine_ls_shift/su_mean 0.000
_refine_ls_structure_factor_coef Fsqd
_refine_ls_weighting_details 'calc w=1/[\s^2^(Fo^2^)+(0.0600P)^2^+1.8800P] where P=(Fo^2^+2Fc^2^)/3'
_refine_ls_weighting_scheme calc
_refine_ls_wR_factor_gt 0.1232
_refine_ls_wR_factor_ref 0.1280
_reflns_number_gt 4506
_reflns_number_total 5342
_reflns_threshold_expression >2sigma(I)
_cod_data_source_file ic701626k-file008.cif
_cod_data_source_block 50307b
_cod_original_cell_volume 1363.1(5)
_cod_original_sg_symbol_H-M ' P -1'
_cod_database_code 4304155

loop_
_symmetry_equiv_pos_as_xyz
'x, y, z'
'-x, -y, -z'

loop_
_atom_site_label
_atom_site_type_symbol
_atom_site_fract_x
_atom_site_fract_y
_atom_site_fract_z
_atom_site_U_iso_or_equiv
_atom_site_adp_type
_atom_site_occupancy
_atom_site_symmetry_multiplicity
_atom_site_calc_flag
_atom_site_refinement_flags
_atom_site_disorder_assembly
_atom_site_disorder_group
C1 C 0.0999(4) 0.6940(4) 0.0347(3) 0.0450(9) Uani 1 1 d . . .
H1 H 0.1883 0.7213 0.0268 0.054 Uiso 1 1 calc R . .
C2 C -0.0124(5) 0.6176(5) -0.0634(4) 0.0545(11) Uani 1 1 d . . .
H2 H -0.0003 0.5958 -0.1365 0.065 Uiso 1 1 calc R . .
C3 C -0.1417(4) 0.5753(4) -0.0495(4) 0.0536(11) Uani 1 1 d . . .
H3 H -0.2192 0.5207 -0.1132 0.064 Uiso 1 1 calc R . .
C4 C -0.1570(4) 0.6114(5) 0.0539(4) 0.0512(11) Uani 1 1 d . . .
H4 H -0.2452 0.5843 0.0619 0.061 Uiso 1 1 calc R . .
C5 C -0.0429(4) 0.6895(4) 0.1508(3) 0.0394(9) Uani 1 1 d . . .
C6 C -0.0510(4) 0.7314(4) 0.2685(3) 0.0480(10) Uani 1 1 d . . .
C7 C -0.1674(4) 0.7068(5) 0.3011(4) 0.0513(11) Uani 1 1 d . . .
H7 H -0.2530 0.6547 0.2454 0.062 Uiso 1 1 calc R . .
C8 C -0.1621(4) 0.7572(5) 0.4150(4) 0.0514(11) Uani 1 1 d . . .
H8 H -0.2418 0.7400 0.4372 0.062 Uiso 1 1 calc R . .
C9 C -0.0353(5) 0.8326(5) 0.4923(4) 0.0516(11) Uani 1 1 d . . .
H9 H -0.0278 0.8677 0.5697 0.062 Uiso 1 1 calc R . .
C10 C 0.0831(4) 0.8590(4) 0.4599(3) 0.0421(9) Uani 1 1 d . . .
H10 H 0.1690 0.9123 0.5151 0.051 Uiso 1 1 calc R . .
C11 C 0.6168(5) 0.9007(5) 0.1757(4) 0.0602(12) Uani 1 1 d . . .
H11 H 0.5825 0.8048 0.1456 0.072 Uiso 1 1 calc R . .
C12 C 0.5910(4) 0.9464(4) 0.0774(4) 0.0521(11) Uani 1 1 d . . .
H12A H 0.6187 1.0402 0.1048 0.063 Uiso 1 1 calc R . .
H12B H 0.4928 0.8974 0.0376 0.063 Uiso 1 1 calc R . .
C13 C 0.6708(5) 0.9274(5) -0.0088(4) 0.0568(11) Uani 1 1 d . . .
H13A H 0.6386 0.8331 -0.0409 0.068 Uiso 1 1 calc R . .
H13B H 0.6537 0.9615 -0.0726 0.068 Uiso 1 1 calc R . .
C14 C 0.8225(5) 0.9996(6) 0.0518(5) 0.0643(13) Uani 1 1 d . . .
H14A H 0.8730 0.9913 -0.0034 0.077 Uiso 1 1 calc R . .
H14B H 0.8549 1.0935 0.0858 0.077 Uiso 1 1 calc R . .
C15 C 0.8453(5) 0.9414(5) 0.1418(4) 0.0576(12) Uani 1 1 d . . .
H15A H 0.9436 0.9814 0.1786 0.069 Uiso 1 1 calc R . .
H15B H 0.8075 0.8462 0.1086 0.069 Uiso 1 1 calc R . .
C16 C 0.7724(4) 0.9679(5) 0.2328(4) 0.0511(11) Uani 1 1 d . . .
H16A H 0.7893 0.9332 0.2962 0.061 Uiso 1 1 calc R . .
H16B H 0.8099 1.0632 0.2648 0.061 Uiso 1 1 calc R . .
C17 C 0.2325(4) 0.6151(3) 0.3967(3) 0.0373(8) Uani 1 1 d . . .
C18 C 0.1497(5) 0.4798(4) 0.4106(4) 0.0584(12) Uani 1 1 d . . .
H18A H 0.0723 0.4752 0.4364 0.088 Uiso 1 1 calc R . .
H18B H 0.2068 0.4648 0.4670 0.088 Uiso 1 1 calc R . .
H18C H 0.1169 0.4129 0.3372 0.088 Uiso 1 1 calc R . .
C19 C 0.2976(3) 1.1284(3) 0.3127(3) 0.0307(7) Uani 1 1 d . . .
C20 C 0.2517(4) 1.2209(4) 0.2720(4) 0.0476(10) Uani 1 1 d . . .
H20A H 0.1646 1.1687 0.2128 0.071 Uiso 1 1 calc R . .
H20B H 0.3196 1.2789 0.2409 0.071 Uiso 1 1 calc R . .
H20C H 0.2419 1.2733 0.3367 0.071 Uiso 1 1 calc R . .
Cr1 Cr 0.51313(5) 1.12022(5) 0.48090(4) 0.02930(15) Uani 0.25 1 d P . .
Cr2 Cr 0.24424(6) 0.83936(5) 0.29043(5) 0.03787(17) Uani 0.25 1 d P . .
Mn1 Mn 0.51313(5) 1.12022(5) 0.48090(4) 0.02930(15) Uani 0.75 1 d P . .
Mn2 Mn 0.24424(6) 0.83936(5) 0.29043(5) 0.03787(17) Uani 0.75 1 d P . .
N1 N 0.0855(3) 0.7306(3) 0.1426(3) 0.0337(6) Uani 1 1 d . . .
N2 N 0.0754(3) 0.8083(3) 0.3497(3) 0.0348(7) Uani 1 1 d . . .
O1 O 0.1918(3) 0.6435(2) 0.3125(2) 0.0420(6) Uani 1 1 d . . .
O2 O 0.3404(3) 0.6933(3) 0.4828(2) 0.0453(7) Uani 1 1 d . . .
O3 O 0.3975(3) 1.1830(3) 0.4022(2) 0.0434(7) Uani 1 1 d . . .
O4 O 0.2331(3) 1.0098(2) 0.2564(2) 0.0430(7) Uani 1 1 d . . .
O5 O 0.5525(3) 0.8535(3) 0.3689(2) 0.0432(6) Uani 1 1 d . . .
O6 O 0.5769(3) 1.0687(3) 0.3361(2) 0.0408(6) Uani 1 1 d . . .
O7 O 0.3747(2) 0.8476(3) 0.20974(19) 0.0370(6) Uani 1 1 d . . .
O8 O 0.3727(3) 0.9344(3) 0.4335(2) 0.0441(7) Uani 1 1 d . . .
O1W O 0.4671(4) 0.5793(3) 0.2923(3) 0.0638(9) Uani 1 1 d . . .
H1WD H 0.4832 0.5392 0.2361 0.077 Uiso 1 1 d R . .
H1WA H 0.5208 0.6630 0.3108 0.077 Uiso 1 1 d R . .
O2W O 0.5000 0.5000 0.5000 0.0730(15) Uani 1 2 d S . .
H2WA H 0.5513 0.4734 0.5323 0.109 Uiso 0.50 1 d PR . .
H2WB H 0.5289 0.5808 0.5369 0.109 Uiso 0.50 1 d PR . .
O3W O 0.5116(7) 0.4666(7) 0.0989(6) 0.083(3) Uani 0.50 1 d P . .
H3WA H 0.5645 0.4360 0.0845 0.125 Uiso 0.50 1 d PR . .
H3WB H 0.4306 0.4144 0.0531 0.125 Uiso 0.50 1 d PR . .
O5W O 0.7478(8) 0.2422(8) 0.2617(7) 0.086(3) Uani 0.50 1 d P . .
H5WA H 0.7657 0.2294 0.3273 0.130 Uiso 0.50 1 d PR . .
H5WC H 0.8227 0.2939 0.2494 0.130 Uiso 0.50 1 d PR . .
P1 P 0.52896(10) 0.92269(11) 0.28038(9) 0.0414(2) Uani 1 1 d . . .
O4W O 0.6357(3) 0.3224(3) 0.2620(2) 0.0463(7) Uiso 1 1 d . . .
H4WD H 0.5983 0.3485 0.2139 0.056 Uiso 1 1 d R . .
H4WB H 0.5754 0.2646 0.2849 0.056 Uiso 1 1 d R . .

loop_
_atom_site_aniso_label
_atom_site_aniso_U_11
_atom_site_aniso_U_22
_atom_site_aniso_U_33
_atom_site_aniso_U_23
_atom_site_aniso_U_13
_atom_site_aniso_U_12
C1 0.051(2) 0.038(2) 0.036(2) 0.0037(16) 0.0055(17) 0.0194(19)
C2 0.058(3) 0.054(3) 0.036(2) -0.0028(18) 0.0052(19) 0.024(2)
C3 0.042(2) 0.037(2) 0.047(2) -0.0008(18) -0.0117(18) 0.0039(18)
C4 0.0254(18) 0.060(3) 0.060(3) 0.011(2) 0.0128(18) 0.0170(19)
C5 0.0253(17) 0.0313(18) 0.050(2) 0.0001(16) 0.0054(15) 0.0111(15)
C6 0.040(2) 0.043(2) 0.035(2) -0.0047(17) -0.0017(16) 0.0095(18)
C7 0.0203(17) 0.066(3) 0.057(3) 0.012(2) 0.0058(17) 0.0168(18)
C8 0.0241(18) 0.066(3) 0.069(3) 0.029(2) 0.0230(19) 0.0200(19)
C9 0.055(3) 0.062(3) 0.045(2) 0.016(2) 0.026(2) 0.030(2)
C10 0.0320(19) 0.043(2) 0.037(2) 0.0018(16) 0.0082(15) 0.0113(17)
C11 0.053(3) 0.049(3) 0.057(3) -0.006(2) -0.002(2) 0.022(2)
C12 0.040(2) 0.045(2) 0.070(3) 0.025(2) 0.014(2) 0.0174(19)
C13 0.044(2) 0.060(3) 0.058(3) 0.016(2) 0.022(2) 0.018(2)
C14 0.052(3) 0.069(3) 0.072(3) 0.031(3) 0.021(2) 0.025(2)
C15 0.070(3) 0.069(3) 0.063(3) 0.030(2) 0.043(2) 0.047(3)
C16 0.047(2) 0.067(3) 0.044(2) 0.002(2) 0.0185(19) 0.036(2)
C17 0.0315(18) 0.0265(17) 0.042(2) -0.0068(15) 0.0120(15) 0.0111(15)
C18 0.067(3) 0.025(2) 0.054(3) 0.0070(18) -0.001(2) 0.0074(19)
C19 0.0303(17) 0.0352(18) 0.0215(15) 0.0049(13) 0.0128(13) 0.0117(15)
C20 0.051(2) 0.050(2) 0.039(2) 0.0107(18) 0.0045(18) 0.026(2)
Cr1 0.0258(3) 0.0296(3) 0.0225(3) 0.0057(2) 0.00379(19) 0.0074(2)
Cr2 0.0346(3) 0.0236(3) 0.0343(3) -0.0009(2) -0.0005(2) 0.0044(2)
Mn1 0.0258(3) 0.0296(3) 0.0225(3) 0.0057(2) 0.00379(19) 0.0074(2)
Mn2 0.0346(3) 0.0236(3) 0.0343(3) -0.0009(2) -0.0005(2) 0.0044(2)
N1 0.0221(14) 0.0352(16) 0.0339(15) 0.0029(12) 0.0021(11) 0.0110(12)
N2 0.0264(14) 0.0337(16) 0.0334(16) 0.0053(12) 0.0044(12) 0.0093(13)
O1 0.0578(17) 0.0269(13) 0.0409(15) 0.0116(11) 0.0039(12) 0.0235(13)
O2 0.0419(15) 0.0298(13) 0.0423(15) 0.0089(11) 0.0039(12) 0.0036(12)
O3 0.0470(15) 0.0322(13) 0.0415(15) 0.0043(11) -0.0114(12) 0.0225(12)
O4 0.0330(13) 0.0217(12) 0.0515(16) 0.0114(11) -0.0057(11) 0.0008(10)
O5 0.0493(16) 0.0497(16) 0.0312(13) -0.0023(11) 0.0070(11) 0.0321(14)
O6 0.0408(14) 0.0404(14) 0.0256(12) 0.0071(11) 0.0082(10) 0.0088(12)
O7 0.0338(13) 0.0488(15) 0.0197(11) -0.0078(10) 0.0043(9) 0.0213(12)
O8 0.0333(13) 0.0387(15) 0.0312(13) -0.0033(11) -0.0059(10) 0.0045(11)
O1W 0.067(2) 0.055(2) 0.073(2) 0.0171(17) 0.0298(18) 0.0310(17)
O2W 0.068(3) 0.075(3) 0.065(3) 0.020(3) -0.012(2) 0.039(3)
O3W 0.051(4) 0.070(5) 0.064(4) -0.035(4) 0.033(3) -0.007(3)
O5W 0.073(5) 0.083(5) 0.082(5) -0.015(4) 0.023(4) 0.037(4)
P1 0.0268(5) 0.0459(6) 0.0386(5) 0.0033(4) 0.0078(4) 0.0116(4)

loop_
_atom_type_symbol
_atom_type_description
_atom_type_scat_dispersion_real
_atom_type_scat_dispersion_imag
_atom_type_scat_source
C C 0.0033 0.0016 'International Tables Vol C Tables 4.2.6.8 and 6.1.1.4'
H H 0.0000 0.0000 'International Tables Vol C Tables 4.2.6.8 and 6.1.1.4'
N N 0.0061 0.0033 'International Tables Vol C Tables 4.2.6.8 and 6.1.1.4'
O O 0.0106 0.0060 'International Tables Vol C Tables 4.2.6.8 and 6.1.1.4'
P P 0.1023 0.0942 'International Tables Vol C Tables 4.2.6.8 and 6.1.1.4'
Mn Mn 0.3368 0.7283 'International Tables Vol C Tables 4.2.6.8 and 6.1.1.4'
Cr Cr 0.3209 0.6236 'International Tables Vol C Tables 4.2.6.8 and 6.1.1.4'

loop_
_geom_angle_atom_site_label_1
_geom_angle_atom_site_label_2
_geom_angle_atom_site_label_3
_geom_angle
_geom_angle_site_symmetry_1
_geom_angle_site_symmetry_3
_geom_angle_publ_flag
N1 C1 C2 122.3(4) . . ?
N1 C1 H1 118.8 . . ?
C2 C1 H1 118.8 . . ?
C3 C2 C1 117.9(4) . . ?
C3 C2 H2 121.0 . . ?
C1 C2 H2 121.0 . . ?
C4 C3 C2 120.3(4) . . ?
C4 C3 H3 119.8 . . ?
C2 C3 H3 119.8 . . ?
C3 C4 C5 120.8(4) . . ?
C3 C4 H4 119.6 . . ?
C5 C4 H4 119.6 . . ?
N1 C5 C4 121.3(4) . . ?
N1 C5 C6 114.5(3) . . ?
C4 C5 C6 124.2(4) . . ?
C7 C6 N2 119.6(4) . . ?
C7 C6 C5 126.8(4) . . ?
N2 C6 C5 113.5(4) . . ?
C6 C7 C8 121.8(4) . . ?
C6 C7 H7 119.1 . . ?
C8 C7 H7 119.1 . . ?
C9 C8 C7 116.7(4) . . ?
C9 C8 H8 121.7 . . ?
C7 C8 H8 121.7 . . ?
C8 C9 C10 121.9(4) . . ?
C8 C9 H9 119.0 . . ?
C10 C9 H9 119.0 . . ?
N2 C10 C9 120.3(4) . . ?
N2 C10 H10 119.8 . . ?
C9 C10 H10 119.8 . . ?
C12 C11 C16 110.0(4) . . ?
C12 C11 P1 113.6(4) . . ?
C16 C11 P1 111.1(3) . . ?
C12 C11 H11 107.3 . . ?
C16 C11 H11 107.3 . . ?
P1 C11 H11 107.3 . . ?
C11 C12 C13 111.5(4) . . ?
C11 C12 H12A 109.3 . . ?
C13 C12 H12A 109.3 . . ?
C11 C12 H12B 109.3 . . ?
C13 C12 H12B 109.3 . . ?
H12A C12 H12B 108.0 . . ?
C14 C13 C12 110.1(4) . . ?
C14 C13 H13A 109.6 . . ?
C12 C13 H13A 109.6 . . ?
C14 C13 H13B 109.6 . . ?
C12 C13 H13B 109.6 . . ?
H13A C13 H13B 108.1 . . ?
C15 C14 C13 108.3(4) . . ?
C15 C14 H14A 110.0 . . ?
C13 C14 H14A 110.0 . . ?
C15 C14 H14B 110.0 . . ?
C13 C14 H14B 110.0 . . ?
H14A C14 H14B 108.4 . . ?
C14 C15 C16 107.8(4) . . ?
C14 C15 H15A 110.2 . . ?
C16 C15 H15A 110.2 . . ?
C14 C15 H15B 110.2 . . ?
C16 C15 H15B 110.2 . . ?
H15A C15 H15B 108.5 . . ?
C11 C16 C15 110.1(4) . . ?
C11 C16 H16A 109.6 . . ?
C15 C16 H16A 109.6 . . ?
C11 C16 H16B 109.6 . . ?
C15 C16 H16B 109.6 . . ?
H16A C16 H16B 108.1 . . ?
O1 C17 O2 126.3(4) . . ?
O1 C17 C18 120.4(3) . . ?
O2 C17 C18 113.1(4) . . ?
C17 C18 H18A 109.5 . . ?
C17 C18 H18B 109.5 . . ?
H18A C18 H18B 109.5 . . ?
C17 C18 H18C 109.5 . . ?
H18A C18 H18C 109.5 . . ?
H18B C18 H18C 109.5 . . ?
O4 C19 O3 126.9(3) . . ?
O4 C19 C20 117.9(3) . . ?
O3 C19 C20 115.2(3) . . ?
C19 C20 H20A 109.5 . . ?
C19 C20 H20B 109.5 . . ?
H20A C20 H20B 109.5 . . ?
C19 C20 H20C 109.5 . . ?
H20A C20 H20C 109.5 . . ?
H20B C20 H20C 109.5 . . ?
O8 Cr1 O8 85.10(11) 2_676 . ?
O8 Cr1 O2 95.49(12) 2_676 2_676 ?
O8 Cr1 O2 175.36(12) . 2_676 ?
O8 Cr1 O3 176.59(11) 2_676 . ?
O8 Cr1 O3 96.52(12) . . ?
O2 Cr1 O3 83.13(12) 2_676 . ?
O8 Cr1 O6 87.30(12) 2_676 . ?
O8 Cr1 O6 85.93(11) . . ?
O2 Cr1 O6 89.50(12) 2_676 . ?
O3 Cr1 O6 95.80(12) . . ?
O8 Cr1 O5 86.30(11) 2_676 2_676 ?
O8 Cr1 O5 88.13(12) . 2_676 ?
O2 Cr1 O5 96.50(12) 2_676 2_676 ?
O3 Cr1 O5 90.75(12) . 2_676 ?
O6 Cr1 O5 171.61(11) . 2_676 ?
O8 Cr1 Cr1 42.58(8) 2_676 2_676 ?
O8 Cr1 Cr1 42.52(9) . 2_676 ?
O2 Cr1 Cr1 137.89(9) 2_676 2_676 ?
O3 Cr1 Cr1 138.96(9) . 2_676 ?
O6 Cr1 Cr1 85.40(8) . 2_676 ?
O5 Cr1 Cr1 86.22(9) 2_676 2_676 ?
O8 Cr1 Mn1 42.58(8) 2_676 2_676 ?
O8 Cr1 Mn1 42.52(9) . 2_676 ?
O2 Cr1 Mn1 137.89(9) 2_676 2_676 ?
O3 Cr1 Mn1 138.96(9) . 2_676 ?
O6 Cr1 Mn1 85.40(8) . 2_676 ?
O5 Cr1 Mn1 86.22(9) 2_676 2_676 ?
Cr1 Cr1 Mn1 0.000(19) 2_676 2_676 ?
O8 Cr2 O7 94.77(12) . . ?
O8 Cr2 N1 173.30(13) . . ?
O7 Cr2 N1 91.88(11) . . ?
O8 Cr2 N2 95.69(13) . . ?
O7 Cr2 N2 169.50(11) . . ?
N1 Cr2 N2 77.65(12) . . ?
O8 Cr2 O4 94.96(12) . . ?
O7 Cr2 O4 96.26(12) . . ?
N1 Cr2 O4 85.14(12) . . ?
N2 Cr2 O4 83.73(12) . . ?
O8 Cr2 O1 95.12(12) . . ?
O7 Cr2 O1 95.63(12) . . ?
N1 Cr2 O1 83.37(12) . . ?
N2 Cr2 O1 82.55(12) . . ?
O4 Cr2 O1 163.70(10) . . ?
C5 N1 C1 117.3(3) . . ?
C5 N1 Cr2 118.1(3) . . ?
C1 N1 Cr2 124.6(3) . . ?
C10 N2 C6 119.6(3) . . ?
C10 N2 Cr2 124.1(2) . . ?
C6 N2 Cr2 116.3(3) . . ?
C17 O1 Cr2 129.6(2) . . ?
C17 O2 Mn1 133.2(3) . 2_676 ?
C17 O2 Cr1 133.2(3) . 2_676 ?
C19 O3 Cr1 132.6(2) . . ?
C19 O4 Cr2 131.1(2) . . ?
P1 O5 Mn1 117.63(15) . 2_676 ?
P1 O5 Cr1 117.63(15) . 2_676 ?
P1 O6 Cr1 118.68(15) . . ?
P1 O7 Cr2 118.04(13) . . ?
Cr2 O8 Mn1 126.68(15) . 2_676 ?
Cr2 O8 Cr1 126.68(15) . 2_676 ?
Cr2 O8 Cr1 126.23(16) . . ?
Mn1 O8 Cr1 94.90(11) 2_676 . ?
Cr1 O8 Cr1 94.90(11) 2_676 . ?
H1WD O1W H1WA 110.3 . . ?
H2WA O2W H2WB 109.5 . . ?
H3WA O3W H3WB 109.5 . . ?
H5WA O5W H5WC 109.5 . . ?
O6 P1 O5 112.83(15) . . ?
O6 P1 O7 110.42(16) . . ?
O5 P1 O7 110.07(17) . . ?
O6 P1 C11 112.2(2) . . ?
O5 P1 C11 106.5(2) . . ?
O7 P1 C11 104.47(17) . . ?
H4WD O4W H4WB 111.0 . . ?

loop_
_geom_bond_atom_site_label_1
_geom_bond_atom_site_label_2
_geom_bond_distance
_geom_bond_site_symmetry_2
_geom_bond_publ_flag
C1 N1 1.366(5) . ?
C1 C2 1.384(6) . ?
C1 H1 0.9300 . ?
C2 C3 1.369(7) . ?
C2 H2 0.9300 . ?
C3 C4 1.317(6) . ?
C3 H3 0.9300 . ?
C4 C5 1.388(5) . ?
C4 H4 0.9300 . ?
C5 N1 1.336(5) . ?
C5 C6 1.459(6) . ?
C6 C7 1.359(6) . ?
C6 N2 1.368(5) . ?
C7 C8 1.384(6) . ?
C7 H7 0.9300 . ?
C8 C9 1.350(6) . ?
C8 H8 0.9300 . ?
C9 C10 1.376(5) . ?
C9 H9 0.9300 . ?
C10 N2 1.336(5) . ?
C10 H10 0.9300 . ?
C11 C12 1.442(7) . ?
C11 C16 1.529(6) . ?
C11 P1 1.792(5) . ?
C11 H11 0.9800 . ?
C12 C13 1.542(6) . ?
C12 H12A 0.9700 . ?
C12 H12B 0.9700 . ?
C13 C14 1.497(6) . ?
C13 H13A 0.9700 . ?
C13 H13B 0.9700 . ?
C14 C15 1.445(7) . ?
C14 H14A 0.9700 . ?
C14 H14B 0.9700 . ?
C15 C16 1.554(5) . ?
C15 H15A 0.9700 . ?
C15 H15B 0.9700 . ?
C16 H16A 0.9700 . ?
C16 H16B 0.9700 . ?
C17 O1 1.221(5) . ?
C17 O2 1.280(4) . ?
C17 C18 1.499(6) . ?
C18 H18A 0.9600 . ?
C18 H18B 0.9600 . ?
C18 H18C 0.9600 . ?
C19 O4 1.228(4) . ?
C19 O3 1.247(4) . ?
C19 C20 1.524(5) . ?
C20 H20A 0.9600 . ?
C20 H20B 0.9600 . ?
C20 H20C 0.9600 . ?
Cr1 O8 1.929(3) 2_676 ?
Cr1 O8 1.931(3) . ?
Cr1 O2 1.968(3) 2_676 ?
Cr1 O3 1.973(2) . ?
Cr1 O6 2.102(3) . ?
Cr1 O5 2.109(3) 2_676 ?
Cr1 Cr1 2.8437(12) 2_676 ?
Cr1 Mn1 2.8437(12) 2_676 ?
Cr2 O8 1.835(3) . ?
Cr2 O7 1.882(2) . ?
Cr2 N1 2.025(3) . ?
Cr2 N2 2.056(3) . ?
Cr2 O4 2.174(3) . ?
Cr2 O1 2.188(3) . ?
O2 Mn1 1.968(3) 2_676 ?
O2 Cr1 1.968(3) 2_676 ?
O5 P1 1.526(3) . ?
O5 Mn1 2.109(3) 2_676 ?
O5 Cr1 2.109(3) 2_676 ?
O6 P1 1.519(3) . ?
O7 P1 1.547(3) . ?
O8 Mn1 1.929(3) 2_676 ?
O8 Cr1 1.929(3) 2_676 ?
O1W H1WD 0.8500 . ?
O1W H1WA 0.8500 . ?
O2W H2WA 0.8500 . ?
O2W H2WB 0.8501 . ?
O3W H3WA 0.8501 . ?
O3W H3WB 0.8500 . ?
O5W H5WA 0.8500 . ?
O5W H5WC 0.8500 . ?
O4W H4WD 0.8475 . ?
O4W H4WB 0.8500 . ?
